data_7102766
loop_
_publ_author_name
'Rodriguez-Zubiri, Mireia'
'Gallo, Vito'
'Ros\'e, Jacky'
'Welter, Richard'
'Braunstein, Pierre'

_publ_section_title
;
 Assembling metals and clusters around an octaphosphine ligand based on
 N-substituted bis(diphenylphosphanyl)amines: structural characterization
 of dendrimer-like Co~12~ and Co~16~ branched clusters
;
_journal_coden_ASTM CHCOFS
_journal_issue 1
_journal_name_full
;
 Chemical Communications (Cambridge, United Kingdom)
;
_journal_page_first 64
_journal_page_last 66
_journal_paper_doi 10.1039/b713540h
_journal_year 2008
_chemical_formula_moiety 'C146 H106 Cl4 Co12 N4 O28 P8 S4, 3(C H2 Cl2), 2(C6 H14)'
_chemical_formula_sum 'C161 H140 Cl10 Co12 N4 O28 P8 S4'
_chemical_formula_weight 4016.43
_space_group_IT_number 14
_symmetry_cell_setting monoclinic
_symmetry_space_group_name_Hall '-P 2yn'
_symmetry_space_group_name_H-M 'P 1 21/n 1'
_atom_sites_solution_hydrogens geom
_atom_sites_solution_primary direct
_atom_sites_solution_secondary difmap
_audit_creation_method SHELXL-97
_cell_angle_alpha 90.00
_cell_angle_beta 111.493(10)
_cell_angle_gamma 90.00
_cell_formula_units_Z 2
_cell_length_a 21.034(5)
_cell_length_b 19.519(5)
_cell_length_c 23.247(7)
_cell_measurement_reflns_used 21809
_cell_measurement_temperature 173(2)
_cell_measurement_theta_max 29.131
_cell_measurement_theta_min 0.998
_cell_volume 8881(4)
_computing_cell_refinement 'Denzo (Nonius B.V., 1998)'
_computing_data_collection 'Collect (Nonius B.V., 1998)'
_computing_data_reduction 'Denzo (Nonius B.V., 1998)'
_computing_molecular_graphics 'PLATON 98 (Spek, 1998)'
_computing_publication_material 'SHELXL-97 (Sheldrick, 1997)'
_computing_structure_refinement 'SHELXL-97 (Sheldrick, 1997)'
_computing_structure_solution 'SHELXS-97 (Sheldrick, 1997)'
_diffrn_ambient_temperature 173(2)
_diffrn_measured_fraction_theta_full 0.997
_diffrn_measured_fraction_theta_max 0.997
_diffrn_measurement_device_type KappaCCD
_diffrn_measurement_method '\p scans'
_diffrn_radiation_monochromator graphite
_diffrn_radiation_source 'fine-focus sealed tube'
_diffrn_radiation_type MoK\a
_diffrn_radiation_wavelength 0.71073
_diffrn_reflns_av_R_equivalents 0.0720
_diffrn_reflns_av_sigmaI/netI 0.1131
_diffrn_reflns_limit_h_max 28
_diffrn_reflns_limit_h_min -28
_diffrn_reflns_limit_k_max 25
_diffrn_reflns_limit_k_min -26
_diffrn_reflns_limit_l_max 31
_diffrn_reflns_limit_l_min -31
_diffrn_reflns_number 43501
_diffrn_reflns_theta_full 29.14
_diffrn_reflns_theta_max 29.14
_diffrn_reflns_theta_min 1.12
_exptl_absorpt_coefficient_mu 1.424
_exptl_absorpt_correction_type none
_exptl_crystal_colour black
_exptl_crystal_density_diffrn 1.502
_exptl_crystal_density_method 'not measured'
_exptl_crystal_description prism
_exptl_crystal_F_000 4072
_exptl_crystal_size_max 0.10
_exptl_crystal_size_mid 0.10
_exptl_crystal_size_min 0.10
_refine_diff_density_max 1.293
_refine_diff_density_min -0.926
_refine_diff_density_rms 0.280
_refine_ls_extinction_method none
_refine_ls_goodness_of_fit_ref 1.227
_refine_ls_hydrogen_treatment constr
_refine_ls_matrix_type full
_refine_ls_number_parameters 1035
_refine_ls_number_reflns 23877
_refine_ls_number_restraints 4
_refine_ls_restrained_S_all 1.227
_refine_ls_R_factor_all 0.1655
_refine_ls_R_factor_gt 0.0968
_refine_ls_shift/su_max 0.008
_refine_ls_shift/su_mean 0.000
_refine_ls_structure_factor_coef Fsqd
_refine_ls_weighting_details 'calc w=1/[\s^2^(Fo^2^)+(0.0600P)^2^+20.0000P] where P=(Fo^2^+2Fc^2^)/3'
_refine_ls_weighting_scheme calc
_refine_ls_wR_factor_gt 0.1745
_refine_ls_wR_factor_ref 0.2051
_reflns_number_gt 14910
_reflns_number_total 23877
_reflns_threshold_expression >2sigma(I)
_cod_data_source_file b713540h.txt
_cod_data_source_block spider_Co12
_cod_original_sg_symbol_H-M 'P 21/n'
_cod_database_code 7102766

loop_
_symmetry_equiv_pos_as_xyz
'x, y, z'
'-x+1/2, y+1/2, -z+1/2'
'-x, -y, -z'
'x-1/2, -y-1/2, z-1/2'

loop_
_atom_site_label
_atom_site_type_symbol
_atom_site_fract_x
_atom_site_fract_y
_atom_site_fract_z
_atom_site_U_iso_or_equiv
_atom_site_adp_type
_atom_site_occupancy
_atom_site_symmetry_multiplicity
_atom_site_calc_flag
_atom_site_refinement_flags
_atom_site_disorder_assembly
_atom_site_disorder_group
Co1 Co 0.10647(4) -0.22367(4) 0.25815(3) 0.03086(18) Uani 1 1 d . . .
Co2 Co 0.23096(4) -0.23408(4) 0.31046(3) 0.03055(18) Uani 1 1 d . . .
Co3 Co 0.16929(5) -0.31569(4) 0.22750(4) 0.0437(2) Uani 1 1 d . . .
Co4 Co -0.09261(4) 0.43381(4) 0.21777(4) 0.0371(2) Uani 1 1 d . . .
Co5 Co -0.17225(4) 0.52946(4) 0.17238(4) 0.03496(19) Uani 1 1 d . . .
Co6 Co -0.16011(4) 0.48059(4) 0.27452(3) 0.02882(17) Uani 1 1 d . . .
Cl1 Cl 0.18506(8) -0.16909(8) 0.16787(7) 0.0447(4) Uani 1 1 d . . .
Cl2 Cl -0.25411(8) 0.38448(8) 0.15572(7) 0.0438(4) Uani 1 1 d . . .
Cl3 Cl -0.2862(2) 0.52134(18) 0.43998(17) 0.1375(12) Uani 1 1 d . . .
Cl4 Cl -0.35783(17) 0.39961(19) 0.44947(18) 0.1403(13) Uani 1 1 d . . .
Cl5 Cl 0.5847(3) 0.6270(2) 0.4901(2) 0.0826(13) Uani 0.50 1 d PD . .
Cl6 Cl 0.4632(3) 0.7034(3) 0.4737(3) 0.143(3) Uani 0.50 1 d PD . .
S1 S 0.13124(8) 0.08055(7) 0.42446(7) 0.0366(3) Uani 1 1 d . . .
S2 S -0.02858(8) 0.19815(7) 0.47654(7) 0.0385(4) Uani 1 1 d . . .
P1 P 0.10035(7) -0.11587(7) 0.27925(6) 0.0279(3) Uani 1 1 d . . .
P2 P 0.24007(7) -0.13954(7) 0.36395(6) 0.0281(3) Uani 1 1 d . . .
P3 P -0.05532(8) 0.34619(7) 0.27931(7) 0.0327(3) Uani 1 1 d . . .
P4 P -0.15801(7) 0.38900(7) 0.32879(6) 0.0278(3) Uani 1 1 d . . .
O1 O -0.1983(3) 0.4969(3) 0.0430(2) 0.0710(15) Uani 1 1 d . . .
O2 O -0.2966(2) 0.6051(3) 0.1583(2) 0.0592(13) Uani 1 1 d . . .
O3 O -0.0675(3) 0.6383(2) 0.2010(3) 0.0638(14) Uani 1 1 d . . .
O4 O -0.2783(3) 0.5429(3) 0.2905(3) 0.0655(14) Uani 1 1 d . . .
O5 O -0.0535(3) 0.5767(3) 0.3472(3) 0.085(2) Uani 1 1 d . . .
O6 O 0.2863(3) -0.3557(4) 0.1950(3) 0.094(2) Uani 1 1 d . . .
O7 O 0.3657(3) -0.2393(3) 0.3027(3) 0.0693(15) Uani 1 1 d . . .
O8 O 0.1656(3) -0.4291(3) 0.3105(3) 0.0773(17) Uani 1 1 d . . .
O9 O 0.2518(3) -0.3313(3) 0.4120(2) 0.0631(14) Uani 1 1 d . . .
O10 O 0.0591(3) -0.3358(3) 0.1079(3) 0.092(2) Uani 1 1 d . . .
O11 O -0.0773(4) 0.3751(4) 0.1090(3) 0.105(2) Uani 1 1 d . . .
O12 O 0.0297(3) 0.5208(3) 0.2703(4) 0.096(2) Uani 1 1 d . . .
O14 O -0.0196(2) -0.2219(3) 0.1498(2) 0.0618(14) Uani 1 1 d . . .
O17 O 0.0699(3) -0.3047(3) 0.3481(3) 0.0732(16) Uani 1 1 d . . .
N1 N 0.1693(2) -0.0886(2) 0.34051(19) 0.0265(9) Uani 1 1 d . . .
N2 N -0.0966(2) 0.3321(2) 0.3289(2) 0.0300(10) Uani 1 1 d . . .
C1 C 0.1159(3) 0.0803(3) 0.4965(3) 0.0335(13) Uani 1 1 d . . .
H1A H 0.1572 0.0622 0.5296 0.040 Uiso 1 1 calc . . .
H1B H 0.1097 0.1283 0.5073 0.040 Uiso 1 1 calc . . .
C2 C 0.1475(3) -0.0099(3) 0.4182(3) 0.0312(12) Uani 1 1 d . . .
H2A H 0.1842 -0.0263 0.4563 0.037 Uiso 1 1 calc . . .
H2B H 0.1057 -0.0371 0.4117 0.037 Uiso 1 1 calc . . .
C3 C 0.1693(3) -0.0166(3) 0.3627(3) 0.0315(12) Uani 1 1 d . . .
H3A H 0.1382 0.0113 0.3283 0.038 Uiso 1 1 calc . . .
H3B H 0.2159 0.0026 0.3739 0.038 Uiso 1 1 calc . . .
C4 C 0.2425(3) -0.2924(3) 0.3736(3) 0.0418(15) Uani 1 1 d . . .
C5 C 0.1649(4) -0.3862(4) 0.2776(4) 0.0560(19) Uani 1 1 d . . .
C6 C 0.2416(4) -0.3400(4) 0.2074(3) 0.063(2) Uani 1 1 d . . .
C7 C 0.1021(4) -0.3293(4) 0.1544(4) 0.064(2) Uani 1 1 d . . .
C8 C 0.3138(3) -0.2368(3) 0.3065(3) 0.0438(15) Uani 1 1 d . . .
C9 C 0.1764(3) -0.2181(3) 0.2269(3) 0.0336(13) Uani 1 1 d . . .
C10 C 0.0299(3) -0.2228(3) 0.1923(3) 0.0394(14) Uani 1 1 d . . .
C11 C 0.0833(3) -0.2715(3) 0.3147(3) 0.0446(15) Uani 1 1 d . . .
C12 C 0.2571(3) -0.1593(3) 0.4449(2) 0.0309(12) Uani 1 1 d . . .
C13 C 0.2041(3) -0.1638(3) 0.4664(3) 0.0343(13) Uani 1 1 d . . .
H13 H 0.1591 -0.1522 0.4397 0.041 Uiso 1 1 calc . . .
C14 C 0.2159(3) -0.1852(3) 0.5269(3) 0.0403(14) Uani 1 1 d . . .
H14 H 0.1794 -0.1879 0.5416 0.048 Uiso 1 1 calc . . .
C15 C 0.2826(4) -0.2026(3) 0.5654(3) 0.0481(17) Uani 1 1 d . . .
H15 H 0.2916 -0.2167 0.6068 0.058 Uiso 1 1 calc . . .
C16 C 0.3352(4) -0.1993(3) 0.5435(3) 0.0501(18) Uani 1 1 d . . .
H16 H 0.3801 -0.2120 0.5696 0.060 Uiso 1 1 calc . . .
C17 C 0.3229(3) -0.1778(3) 0.4840(3) 0.0422(15) Uani 1 1 d . . .
H17 H 0.3596 -0.1755 0.4695 0.051 Uiso 1 1 calc . . .
C18 C 0.3096(3) -0.0819(3) 0.3670(3) 0.0358(13) Uani 1 1 d . . .
C19 C 0.3473(3) -0.0435(3) 0.4185(3) 0.0468(16) Uani 1 1 d . . .
H19 H 0.3360 -0.0449 0.4545 0.056 Uiso 1 1 calc . . .
C20 C 0.4015(4) -0.0032(4) 0.4180(4) 0.060(2) Uani 1 1 d . . .
H20 H 0.4273 0.0228 0.4534 0.072 Uiso 1 1 calc . . .
C21 C 0.4174(4) -0.0013(4) 0.3658(5) 0.066(2) Uani 1 1 d . . .
H21 H 0.4554 0.0250 0.3658 0.079 Uiso 1 1 calc . . .
C22 C 0.3791(4) -0.0369(3) 0.3134(4) 0.0565(19) Uani 1 1 d . . .
H22 H 0.3896 -0.0341 0.2770 0.068 Uiso 1 1 calc . . .
C23 C 0.3249(3) -0.0769(3) 0.3143(3) 0.0422(15) Uani 1 1 d . . .
H23 H 0.2979 -0.1011 0.2782 0.051 Uiso 1 1 calc . . .
C24 C 0.0281(3) -0.0897(3) 0.3003(3) 0.0323(12) Uani 1 1 d . . .
C25 C -0.0077(3) -0.0289(3) 0.2796(3) 0.0407(14) Uani 1 1 d . . .
H25 H 0.0049 0.0002 0.2528 0.049 Uiso 1 1 calc . . .
C26 C -0.0614(3) -0.0099(3) 0.2974(3) 0.0484(16) Uani 1 1 d . . .
H26 H -0.0854 0.0316 0.2826 0.058 Uiso 1 1 calc . . .
C27 C -0.0795(3) -0.0506(4) 0.3357(3) 0.0518(18) Uani 1 1 d . . .
H27 H -0.1168 -0.0381 0.3472 0.062 Uiso 1 1 calc . . .
C28 C -0.0437(3) -0.1105(4) 0.3582(3) 0.0477(16) Uani 1 1 d . . .
H28 H -0.0557 -0.1382 0.3864 0.057 Uiso 1 1 calc . . .
C29 C 0.0094(3) -0.1304(3) 0.3401(3) 0.0383(14) Uani 1 1 d . . .
H29 H 0.0329 -0.1721 0.3550 0.046 Uiso 1 1 calc . . .
C30 C 0.0956(3) -0.0575(3) 0.2169(3) 0.0334(13) Uani 1 1 d . . .
C31 C 0.1508(3) -0.0165(3) 0.2186(3) 0.0402(14) Uani 1 1 d . . .
H31 H 0.1916 -0.0172 0.2543 0.048 Uiso 1 1 calc . . .
C32 C 0.1469(4) 0.0246(4) 0.1696(3) 0.0536(18) Uani 1 1 d . . .
H32 H 0.1848 0.0524 0.1719 0.064 Uiso 1 1 calc . . .
C33 C 0.0886(5) 0.0261(4) 0.1169(4) 0.066(2) Uani 1 1 d . . .
H33 H 0.0866 0.0549 0.0834 0.079 Uiso 1 1 calc . . .
C34 C 0.0330(4) -0.0145(4) 0.1130(3) 0.062(2) Uani 1 1 d . . .
H34 H -0.0071 -0.0139 0.0767 0.074 Uiso 1 1 calc . . .
C35 C 0.0367(3) -0.0562(3) 0.1630(3) 0.0452(16) Uani 1 1 d . . .
H35 H -0.0013 -0.0841 0.1604 0.054 Uiso 1 1 calc . . .
C36 C -0.0288(3) 0.1257(3) 0.4275(3) 0.0350(13) Uani 1 1 d . . .
H36A H -0.0743 0.1214 0.3941 0.042 Uiso 1 1 calc . . .
H36B H 0.0055 0.1330 0.4081 0.042 Uiso 1 1 calc . . .
C37 C -0.0264(3) 0.2689(3) 0.4269(3) 0.0388(14) Uani 1 1 d . . .
H37A H -0.0260 0.3126 0.4486 0.047 Uiso 1 1 calc . . .
H37B H 0.0162 0.2664 0.4182 0.047 Uiso 1 1 calc . . .
C38 C -0.0875(3) 0.2681(3) 0.3660(3) 0.0354(13) Uani 1 1 d . . .
H38A H -0.0823 0.2292 0.3408 0.042 Uiso 1 1 calc . . .
H38B H -0.1294 0.2601 0.3749 0.042 Uiso 1 1 calc . . .
C39 C -0.2490(3) 0.5753(3) 0.1636(3) 0.0414(15) Uani 1 1 d . . .
C40 C -0.1873(4) 0.5106(3) 0.0933(3) 0.0481(16) Uani 1 1 d . . .
C41 C -0.1079(3) 0.5972(3) 0.1911(3) 0.0444(15) Uani 1 1 d . . .
C42 C -0.1870(3) 0.4394(3) 0.1969(3) 0.0323(12) Uani 1 1 d . . .
C43 C -0.2332(3) 0.5176(3) 0.2838(3) 0.0408(14) Uani 1 1 d . . .
C44 C -0.0945(3) 0.5377(3) 0.3208(3) 0.0473(16) Uani 1 1 d . . .
C45 C -0.0168(4) 0.4856(4) 0.2491(4) 0.060(2) Uani 1 1 d . . .
C46 C -0.0840(4) 0.3980(4) 0.1522(4) 0.065(2) Uani 1 1 d . . .
C47 C 0.0343(3) 0.3604(3) 0.3269(3) 0.0420(15) Uani 1 1 d . . .
C48 C 0.0839(3) 0.3488(4) 0.3010(4) 0.059(2) Uani 1 1 d . . .
H48 H 0.0715 0.3283 0.2613 0.071 Uiso 1 1 calc . . .
C49 C 0.1508(4) 0.3672(5) 0.3335(5) 0.078(3) Uani 1 1 d . . .
H49 H 0.1843 0.3590 0.3159 0.094 Uiso 1 1 calc . . .
C50 C 0.1697(4) 0.3968(5) 0.3903(5) 0.077(3) Uani 1 1 d . . .
H50 H 0.2162 0.4086 0.4122 0.092 Uiso 1 1 calc . . .
C51 C 0.1219(4) 0.4097(4) 0.4157(4) 0.062(2) Uani 1 1 d . . .
H51 H 0.1349 0.4307 0.4553 0.074 Uiso 1 1 calc . . .
C52 C 0.0537(3) 0.3920(3) 0.3835(3) 0.0455(16) Uani 1 1 d . . .
H52 H 0.0204 0.4019 0.4010 0.055 Uiso 1 1 calc . . .
C53 C -0.0563(3) 0.2620(3) 0.2442(3) 0.0423(15) Uani 1 1 d . . .
C54 C -0.0035(4) 0.2138(4) 0.2693(4) 0.060(2) Uani 1 1 d . . .
H54 H 0.0340 0.2242 0.3062 0.072 Uiso 1 1 calc . . .
C55 C -0.0062(5) 0.1515(4) 0.2404(4) 0.079(3) Uani 1 1 d . . .
H55 H 0.0302 0.1196 0.2568 0.094 Uiso 1 1 calc . . .
C56 C -0.0612(6) 0.1353(4) 0.1880(4) 0.085(3) Uani 1 1 d . . .
H56 H -0.0627 0.0926 0.1680 0.102 Uiso 1 1 calc . . .
C57 C -0.1144(5) 0.1814(4) 0.1646(4) 0.075(2) Uani 1 1 d . . .
H57 H -0.1533 0.1698 0.1293 0.090 Uiso 1 1 calc . . .
C58 C -0.1109(4) 0.2440(3) 0.1923(3) 0.0519(17) Uani 1 1 d . . .
H58 H -0.1471 0.2758 0.1752 0.062 Uiso 1 1 calc . . .
C59 C -0.2371(3) 0.3390(3) 0.3024(3) 0.0337(13) Uani 1 1 d . . .
C60 C -0.2432(3) 0.2781(3) 0.2703(3) 0.0441(15) Uani 1 1 d . . .
H60 H -0.2048 0.2597 0.2634 0.053 Uiso 1 1 calc . . .
C61 C -0.3054(4) 0.2437(4) 0.2480(3) 0.057(2) Uani 1 1 d . . .
H61 H -0.3094 0.2018 0.2262 0.068 Uiso 1 1 calc . . .
C62 C -0.3609(4) 0.2708(4) 0.2576(4) 0.067(2) Uani 1 1 d . . .
H62 H -0.4035 0.2473 0.2423 0.080 Uiso 1 1 calc . . .
C63 C -0.3557(3) 0.3316(4) 0.2894(4) 0.058(2) Uani 1 1 d . . .
H63 H -0.3945 0.3497 0.2959 0.070 Uiso 1 1 calc . . .
C64 C -0.2939(3) 0.3662(3) 0.3118(3) 0.0430(15) Uani 1 1 d . . .
H64 H -0.2902 0.4082 0.3334 0.052 Uiso 1 1 calc . . .
C65 C -0.1410(3) 0.3996(3) 0.4110(3) 0.0311(12) Uani 1 1 d . . .
C66 C -0.1671(3) 0.3554(3) 0.4439(3) 0.0398(14) Uani 1 1 d . . .
H66 H -0.1992 0.3212 0.4224 0.048 Uiso 1 1 calc . . .
C67 C -0.1470(4) 0.3605(4) 0.5073(3) 0.0510(17) Uani 1 1 d . . .
H67 H -0.1649 0.3295 0.5290 0.061 Uiso 1 1 calc . . .
C68 C -0.1015(4) 0.4098(4) 0.5392(3) 0.0515(17) Uani 1 1 d . . .
H68 H -0.0875 0.4130 0.5829 0.062 Uiso 1 1 calc . . .
C69 C -0.0764(4) 0.4542(4) 0.5076(3) 0.0526(17) Uani 1 1 d . . .
H69 H -0.0451 0.4888 0.5294 0.063 Uiso 1 1 calc . . .
C70 C -0.0962(3) 0.4494(3) 0.4434(3) 0.0393(14) Uani 1 1 d . . .
H70 H -0.0784 0.4810 0.4220 0.047 Uiso 1 1 calc . . .
C71 C -0.0655(3) 0.0220(3) 0.4707(2) 0.0298(12) Uani 1 1 d . . .
H71 H -0.1111 0.0377 0.4505 0.036 Uiso 1 1 calc . . .
C72 C -0.0123(3) 0.0612(3) 0.4656(2) 0.0304(12) Uani 1 1 d . . .
C73 C 0.0549(3) 0.0390(3) 0.4961(2) 0.0295(12) Uani 1 1 d . . .
C74 C 0.3172(7) 0.1718(9) 0.4647(6) 0.137(5) Uani 1 1 d . . .
H74A H 0.3420 0.1584 0.5077 0.205 Uiso 1 1 calc . . .
H74B H 0.3498 0.1868 0.4461 0.205 Uiso 1 1 calc . . .
H74C H 0.2911 0.1325 0.4416 0.205 Uiso 1 1 calc . . .
C75 C 0.2672(10) 0.2318(9) 0.4625(7) 0.167(7) Uani 1 1 d . . .
H75A H 0.2897 0.2763 0.4622 0.200 Uiso 1 1 calc . . .
H75B H 0.2259 0.2285 0.4244 0.200 Uiso 1 1 calc . . .
C76 C 0.2474(9) 0.2274(7) 0.5190(5) 0.144(7) Uani 1 1 d . . .
H76A H 0.2349 0.1792 0.5230 0.173 Uiso 1 1 calc . . .
H76B H 0.2886 0.2379 0.5557 0.173 Uiso 1 1 calc . . .
C77 C 0.1977(7) 0.2662(6) 0.5213(6) 0.101(4) Uani 1 1 d . . .
H77A H 0.1562 0.2509 0.4868 0.122 Uiso 1 1 calc . . .
H77B H 0.2079 0.3129 0.5104 0.122 Uiso 1 1 calc . . .
C78 C 0.1764(9) 0.2747(8) 0.5768(8) 0.166(6) Uani 1 1 d . . .
H78A H 0.1480 0.2347 0.5779 0.199 Uiso 1 1 calc . . .
H78B H 0.2183 0.2725 0.6145 0.199 Uiso 1 1 calc . . .
C79 C 0.1377(14) 0.3383(9) 0.5814(7) 0.252(13) Uani 1 1 d . . .
H79A H 0.1627 0.3790 0.5770 0.378 Uiso 1 1 calc . . .
H79B H 0.1328 0.3393 0.6218 0.378 Uiso 1 1 calc . . .
H79C H 0.0923 0.3378 0.5486 0.378 Uiso 1 1 calc . . .
C80 C -0.3018(5) 0.4634(6) 0.4895(5) 0.103(3) Uani 1 1 d . . .
H80A H -0.2581 0.4423 0.5162 0.123 Uiso 1 1 calc . . .
H80B H -0.3213 0.4879 0.5165 0.123 Uiso 1 1 calc . . .
C81 C 0.5366(17) 0.6981(18) 0.457(3) 0.09(2) Uiso 0.15 1 d PD . .
H81A H 0.5644 0.7397 0.4731 0.111 Uiso 0.15 1 calc P . .
H81B H 0.5241 0.6964 0.4121 0.111 Uiso 0.15 1 calc P . .
C82 C 0.5446(5) 0.6831(9) 0.5229(5) 0.065(6) Uiso 0.35 1 d PD . .
H82A H 0.5424 0.6624 0.5610 0.078 Uiso 0.35 1 calc P . .
H82B H 0.5720 0.7256 0.5347 0.078 Uiso 0.35 1 calc P . .

loop_
_atom_site_aniso_label
_atom_site_aniso_U_11
_atom_site_aniso_U_22
_atom_site_aniso_U_33
_atom_site_aniso_U_23
_atom_site_aniso_U_13
_atom_site_aniso_U_12
Co1 0.0289(4) 0.0293(4) 0.0303(4) -0.0014(3) 0.0060(3) -0.0028(3)
Co2 0.0302(4) 0.0302(4) 0.0280(4) -0.0010(3) 0.0068(3) 0.0035(3)
Co3 0.0481(5) 0.0338(4) 0.0411(5) -0.0095(4) 0.0068(4) 0.0042(4)
Co4 0.0380(4) 0.0309(4) 0.0480(5) 0.0153(4) 0.0224(4) 0.0093(3)
Co5 0.0386(4) 0.0281(4) 0.0359(4) 0.0126(3) 0.0108(4) 0.0043(3)
Co6 0.0273(4) 0.0247(4) 0.0316(4) 0.0072(3) 0.0075(3) 0.0021(3)
Cl1 0.0441(9) 0.0559(9) 0.0366(8) 0.0058(7) 0.0178(7) 0.0035(7)
Cl2 0.0474(9) 0.0378(8) 0.0373(8) 0.0025(6) 0.0049(7) -0.0074(7)
Cl3 0.176(3) 0.104(2) 0.137(3) 0.032(2) 0.063(3) 0.012(2)
Cl4 0.103(2) 0.131(3) 0.147(3) 0.024(2) -0.002(2) -0.012(2)
Cl5 0.101(3) 0.082(3) 0.063(3) -0.022(2) 0.028(2) -0.003(3)
Cl6 0.106(4) 0.119(5) 0.161(6) -0.075(5) -0.001(4) 0.031(4)
S1 0.0485(9) 0.0257(7) 0.0411(8) 0.0014(6) 0.0228(7) 0.0028(6)
S2 0.0493(9) 0.0268(7) 0.0399(8) 0.0114(6) 0.0168(7) 0.0126(6)
P1 0.0249(7) 0.0286(7) 0.0268(7) 0.0014(6) 0.0053(6) 0.0011(6)
P2 0.0236(7) 0.0317(7) 0.0257(7) -0.0020(6) 0.0051(6) 0.0020(6)
P3 0.0315(8) 0.0273(7) 0.0405(8) 0.0095(6) 0.0147(7) 0.0068(6)
P4 0.0248(7) 0.0248(7) 0.0312(7) 0.0074(6) 0.0071(6) 0.0014(5)
O1 0.093(4) 0.080(4) 0.041(3) 0.010(3) 0.026(3) 0.008(3)
O2 0.042(3) 0.062(3) 0.066(3) 0.014(3) 0.011(2) 0.019(2)
O3 0.057(3) 0.038(3) 0.090(4) 0.008(3) 0.019(3) -0.007(2)
O4 0.060(3) 0.065(3) 0.079(4) 0.014(3) 0.036(3) 0.027(3)
O5 0.089(4) 0.087(4) 0.059(3) 0.005(3) 0.003(3) -0.052(4)
O6 0.093(5) 0.113(5) 0.086(4) -0.015(4) 0.046(4) 0.040(4)
O7 0.047(3) 0.074(4) 0.098(4) 0.006(3) 0.040(3) 0.015(3)
O8 0.085(4) 0.047(3) 0.085(4) 0.005(3) 0.013(3) -0.020(3)
O9 0.084(4) 0.051(3) 0.047(3) 0.016(2) 0.015(3) 0.000(3)
O10 0.103(5) 0.066(4) 0.066(4) -0.024(3) -0.018(4) 0.020(3)
O11 0.165(7) 0.099(5) 0.079(4) 0.015(4) 0.078(5) 0.047(5)
O12 0.041(3) 0.052(3) 0.195(7) 0.022(4) 0.042(4) 0.002(3)
O14 0.045(3) 0.058(3) 0.059(3) -0.008(2) -0.009(3) -0.005(2)
O17 0.088(4) 0.064(3) 0.078(4) 0.029(3) 0.044(3) 0.001(3)
N1 0.023(2) 0.026(2) 0.026(2) -0.0008(18) 0.0037(19) 0.0030(17)
N2 0.030(2) 0.022(2) 0.038(3) 0.0107(19) 0.013(2) 0.0035(18)
C1 0.041(3) 0.028(3) 0.033(3) 0.001(2) 0.015(3) 0.003(2)
C2 0.033(3) 0.025(3) 0.033(3) 0.000(2) 0.010(2) 0.003(2)
C3 0.026(3) 0.029(3) 0.039(3) 0.000(2) 0.011(2) 0.001(2)
C4 0.048(4) 0.037(3) 0.036(3) -0.001(3) 0.011(3) 0.001(3)
C5 0.048(4) 0.046(4) 0.060(5) -0.011(4) 0.004(4) -0.007(3)
C6 0.076(6) 0.060(5) 0.045(4) -0.011(4) 0.014(4) 0.016(4)
C7 0.081(6) 0.042(4) 0.049(4) -0.019(3) 0.001(4) 0.010(4)
C8 0.040(4) 0.044(4) 0.048(4) 0.000(3) 0.017(3) 0.011(3)
C9 0.033(3) 0.036(3) 0.029(3) 0.000(2) 0.008(2) 0.004(2)
C10 0.037(3) 0.035(3) 0.041(3) -0.005(3) 0.007(3) -0.004(3)
C11 0.045(4) 0.039(3) 0.050(4) 0.005(3) 0.017(3) -0.001(3)
C12 0.035(3) 0.028(3) 0.026(3) 0.001(2) 0.007(2) 0.006(2)
C13 0.041(3) 0.024(3) 0.033(3) 0.003(2) 0.009(3) 0.005(2)
C14 0.056(4) 0.029(3) 0.037(3) -0.003(3) 0.018(3) -0.005(3)
C15 0.072(5) 0.031(3) 0.030(3) -0.001(3) 0.007(3) 0.003(3)
C16 0.051(4) 0.049(4) 0.031(3) -0.004(3) -0.008(3) 0.010(3)
C17 0.038(3) 0.047(4) 0.034(3) 0.002(3) 0.005(3) 0.011(3)
C18 0.025(3) 0.036(3) 0.046(4) -0.001(3) 0.013(3) 0.003(2)
C19 0.034(3) 0.048(4) 0.053(4) -0.015(3) 0.010(3) -0.005(3)
C20 0.045(4) 0.050(4) 0.079(5) -0.022(4) 0.015(4) -0.018(3)
C21 0.047(4) 0.042(4) 0.114(7) -0.002(4) 0.036(5) -0.008(3)
C22 0.060(5) 0.041(4) 0.080(5) 0.001(4) 0.039(4) -0.004(3)
C23 0.038(3) 0.038(3) 0.052(4) 0.001(3) 0.019(3) 0.002(3)
C24 0.023(3) 0.040(3) 0.030(3) -0.005(2) 0.006(2) -0.001(2)
C25 0.033(3) 0.040(3) 0.047(4) 0.000(3) 0.012(3) 0.005(3)
C26 0.038(4) 0.047(4) 0.059(4) -0.008(3) 0.015(3) 0.007(3)
C27 0.027(3) 0.074(5) 0.053(4) -0.029(4) 0.013(3) -0.005(3)
C28 0.036(3) 0.069(5) 0.041(4) -0.009(3) 0.017(3) -0.010(3)
C29 0.026(3) 0.051(4) 0.034(3) 0.001(3) 0.007(3) 0.002(3)
C30 0.039(3) 0.028(3) 0.030(3) 0.005(2) 0.009(3) 0.006(2)
C31 0.039(3) 0.044(3) 0.038(3) 0.001(3) 0.013(3) -0.003(3)
C32 0.055(4) 0.054(4) 0.054(4) 0.016(3) 0.022(4) -0.009(3)
C33 0.087(6) 0.056(5) 0.053(5) 0.023(4) 0.025(4) -0.003(4)
C34 0.068(5) 0.064(5) 0.040(4) 0.015(4) 0.004(4) 0.004(4)
C35 0.047(4) 0.040(3) 0.038(4) 0.009(3) 0.003(3) 0.000(3)
C36 0.041(3) 0.030(3) 0.034(3) 0.008(2) 0.015(3) 0.007(2)
C37 0.040(3) 0.029(3) 0.045(4) 0.017(3) 0.012(3) 0.008(2)
C38 0.037(3) 0.028(3) 0.042(3) 0.012(3) 0.017(3) 0.004(2)
C39 0.045(4) 0.031(3) 0.040(3) 0.009(3) 0.005(3) 0.003(3)
C40 0.054(4) 0.040(4) 0.050(4) 0.014(3) 0.018(3) 0.002(3)
C41 0.051(4) 0.032(3) 0.045(4) 0.015(3) 0.012(3) 0.008(3)
C42 0.035(3) 0.026(3) 0.032(3) 0.008(2) 0.008(2) 0.002(2)
C43 0.041(4) 0.036(3) 0.046(4) 0.011(3) 0.018(3) 0.008(3)
C44 0.046(4) 0.048(4) 0.040(4) 0.015(3) 0.007(3) -0.011(3)
C45 0.037(4) 0.042(4) 0.102(6) 0.023(4) 0.029(4) 0.011(3)
C46 0.086(6) 0.051(4) 0.069(5) 0.025(4) 0.043(5) 0.024(4)
C47 0.034(3) 0.037(3) 0.056(4) 0.017(3) 0.018(3) 0.007(3)
C48 0.036(4) 0.077(5) 0.069(5) 0.020(4) 0.024(4) 0.017(4)
C49 0.033(4) 0.122(8) 0.084(6) 0.027(6) 0.025(4) 0.012(5)
C50 0.033(4) 0.092(7) 0.095(7) 0.014(6) 0.011(4) -0.003(4)
C51 0.042(4) 0.061(5) 0.073(5) -0.004(4) 0.009(4) -0.006(3)
C52 0.041(4) 0.038(3) 0.054(4) 0.004(3) 0.014(3) 0.001(3)
C53 0.055(4) 0.029(3) 0.052(4) 0.006(3) 0.030(3) 0.008(3)
C54 0.070(5) 0.044(4) 0.063(5) 0.008(3) 0.021(4) 0.017(4)
C55 0.104(7) 0.045(5) 0.085(6) 0.003(4) 0.032(6) 0.031(5)
C56 0.146(9) 0.039(4) 0.075(6) -0.004(4) 0.046(6) 0.018(5)
C57 0.100(7) 0.050(5) 0.064(5) -0.008(4) 0.017(5) 0.010(4)
C58 0.062(5) 0.042(4) 0.048(4) -0.002(3) 0.015(4) 0.007(3)
C59 0.030(3) 0.034(3) 0.032(3) 0.013(2) 0.005(2) -0.002(2)
C60 0.046(4) 0.042(4) 0.039(3) 0.010(3) 0.008(3) -0.005(3)
C61 0.054(5) 0.044(4) 0.054(4) 0.012(3) -0.002(4) -0.019(3)
C62 0.039(4) 0.071(5) 0.067(5) 0.033(4) -0.008(4) -0.025(4)
C63 0.028(3) 0.066(5) 0.073(5) 0.033(4) 0.011(3) -0.002(3)
C64 0.031(3) 0.048(4) 0.049(4) 0.013(3) 0.014(3) 0.001(3)
C65 0.025(3) 0.032(3) 0.033(3) 0.008(2) 0.008(2) 0.007(2)
C66 0.042(3) 0.042(3) 0.034(3) 0.010(3) 0.012(3) -0.001(3)
C67 0.058(4) 0.059(4) 0.040(4) 0.010(3) 0.022(3) -0.006(3)
C68 0.059(4) 0.060(4) 0.034(4) 0.004(3) 0.015(3) -0.011(3)
C69 0.054(4) 0.059(4) 0.043(4) -0.007(3) 0.016(3) -0.011(3)
C70 0.041(3) 0.042(3) 0.036(3) 0.003(3) 0.016(3) -0.005(3)
C71 0.032(3) 0.027(3) 0.027(3) 0.002(2) 0.006(2) 0.012(2)
C72 0.039(3) 0.022(3) 0.030(3) 0.004(2) 0.012(2) 0.006(2)
C73 0.034(3) 0.028(3) 0.027(3) 0.001(2) 0.011(2) 0.007(2)
C74 0.100(9) 0.202(16) 0.103(9) 0.040(10) 0.030(7) -0.038(10)
C75 0.225(19) 0.165(15) 0.117(11) 0.066(11) 0.070(12) 0.033(13)
C76 0.216(17) 0.120(11) 0.056(6) -0.002(7) 0.003(9) -0.106(11)
C77 0.108(9) 0.078(8) 0.110(10) 0.034(7) 0.030(8) 0.011(6)
C78 0.203(17) 0.118(12) 0.152(14) -0.017(10) 0.037(13) 0.027(11)
C79 0.48(4) 0.157(15) 0.106(11) 0.021(10) 0.088(16) 0.17(2)
C80 0.091(7) 0.100(8) 0.099(8) 0.019(6) 0.014(6) -0.008(6)

loop_
_atom_type_symbol
_atom_type_description
_atom_type_scat_dispersion_real
_atom_type_scat_dispersion_imag
_atom_type_scat_source
C C 0.0033 0.0016 'International Tables Vol C Tables 4.2.6.8 and 6.1.1.4'
H H 0.0000 0.0000 'International Tables Vol C Tables 4.2.6.8 and 6.1.1.4'
N N 0.0061 0.0033 'International Tables Vol C Tables 4.2.6.8 and 6.1.1.4'
O O 0.0106 0.0060 'International Tables Vol C Tables 4.2.6.8 and 6.1.1.4'
P P 0.1023 0.0942 'International Tables Vol C Tables 4.2.6.8 and 6.1.1.4'
Cl Cl 0.1484 0.1585 'International Tables Vol C Tables 4.2.6.8 and 6.1.1.4'
Co Co 0.3494 0.9721 'International Tables Vol C Tables 4.2.6.8 and 6.1.1.4'
S S 0.1246 0.1234 'International Tables Vol C Tables 4.2.6.8 and 6.1.1.4'

loop_
_geom_angle_atom_site_label_1
_geom_angle_atom_site_label_2
_geom_angle_atom_site_label_3
_geom_angle
_geom_angle_site_symmetry_1
_geom_angle_site_symmetry_3
_geom_angle_publ_flag
C10 Co1 C11 103.3(3) . . ?
C10 Co1 C9 105.1(3) . . ?
C11 Co1 C9 140.2(3) . . ?
C10 Co1 P1 94.3(2) . . ?
C11 Co1 P1 106.3(2) . . ?
C9 Co1 P1 98.73(18) . . ?
C10 Co1 Co2 153.6(2) . . ?
C11 Co1 Co2 96.8(2) . . ?
C9 Co1 Co2 49.37(17) . . ?
P1 Co1 Co2 96.24(5) . . ?
C10 Co1 Co3 99.8(2) . . ?
C11 Co1 Co3 98.5(2) . . ?
C9 Co1 Co3 49.65(17) . . ?
P1 Co1 Co3 147.77(6) . . ?
Co2 Co1 Co3 59.99(3) . . ?
C8 Co2 C4 100.4(3) . . ?
C8 Co2 C9 100.9(3) . . ?
C4 Co2 C9 142.5(3) . . ?
C8 Co2 P2 99.8(2) . . ?
C4 Co2 P2 96.4(2) . . ?
C9 Co2 P2 109.80(18) . . ?
C8 Co2 Co1 149.6(2) . . ?
C4 Co2 Co1 104.9(2) . . ?
C9 Co2 Co1 48.75(18) . . ?
P2 Co2 Co1 93.83(5) . . ?
C8 Co2 Co3 100.6(2) . . ?
C4 Co2 Co3 96.0(2) . . ?
C9 Co2 Co3 49.84(17) . . ?
P2 Co2 Co3 153.69(5) . . ?
Co1 Co2 Co3 60.52(3) . . ?
C7 Co3 C6 99.3(4) . . ?
C7 Co3 C5 106.7(3) . . ?
C6 Co3 C5 102.1(4) . . ?
C7 Co3 C9 100.3(3) . . ?
C6 Co3 C9 100.6(3) . . ?
C5 Co3 C9 141.1(3) . . ?
C7 Co3 Co2 147.5(2) . . ?
C6 Co3 Co2 96.9(2) . . ?
C5 Co3 Co2 97.1(2) . . ?
C9 Co3 Co2 48.92(16) . . ?
C7 Co3 Co1 93.5(2) . . ?
C6 Co3 Co1 148.1(3) . . ?
C5 Co3 Co1 101.9(2) . . ?
C9 Co3 Co1 48.14(17) . . ?
Co2 Co3 Co1 59.49(3) . . ?
C46 Co4 C45 102.6(4) . . ?
C46 Co4 C42 103.7(3) . . ?
C45 Co4 C42 140.5(3) . . ?
C46 Co4 P3 97.5(2) . . ?
C45 Co4 P3 97.0(2) . . ?
C42 Co4 P3 108.01(17) . . ?
C46 Co4 Co6 152.7(3) . . ?
C45 Co4 Co6 100.1(3) . . ?
C42 Co4 Co6 49.07(18) . . ?
P3 Co4 Co6 94.55(5) . . ?
C46 Co4 Co5 101.6(2) . . ?
C45 Co4 Co5 96.3(2) . . ?
C42 Co4 Co5 49.79(16) . . ?
P3 Co4 Co5 153.65(6) . . ?
Co6 Co4 Co5 60.72(3) . . ?
C40 Co5 C39 100.0(3) . . ?
C40 Co5 C41 103.4(3) . . ?
C39 Co5 C41 102.9(3) . . ?
C40 Co5 C42 97.5(3) . . ?
C39 Co5 C42 104.8(3) . . ?
C41 Co5 C42 141.6(3) . . ?
C40 Co5 Co4 96.9(2) . . ?
C39 Co5 Co4 150.2(2) . . ?
C41 Co5 Co4 96.78(19) . . ?
C42 Co5 Co4 48.38(17) . . ?
C40 Co5 Co6 145.3(2) . . ?
C39 Co5 Co6 94.2(2) . . ?
C41 Co5 Co6 104.0(2) . . ?
C42 Co5 Co6 48.06(17) . . ?
Co4 Co5 Co6 59.04(3) . . ?
C43 Co6 C44 100.6(3) . . ?
C43 Co6 C42 108.8(3) . . ?
C44 Co6 C42 137.9(3) . . ?
C43 Co6 P4 95.64(19) . . ?
C44 Co6 P4 108.4(2) . . ?
C42 Co6 P4 98.15(17) . . ?
C43 Co6 Co4 156.2(2) . . ?
C44 Co6 Co4 94.8(2) . . ?
C42 Co6 Co4 49.17(18) . . ?
P4 Co6 Co4 96.52(5) . . ?
C43 Co6 Co5 99.7(2) . . ?
C44 Co6 Co5 97.0(2) . . ?
C42 Co6 Co5 49.56(16) . . ?
P4 Co6 Co5 147.32(6) . . ?
Co4 Co6 Co5 60.24(3) . . ?
C82 Cl5 C81 51.5(17) . . ?
C82 Cl6 C81 51.5(17) . . ?
C2 S1 C1 100.0(3) . . ?
C37 S2 C36 100.8(3) . . ?
N1 P1 C30 104.6(2) . . ?
N1 P1 C24 103.0(2) . . ?
C30 P1 C24 103.3(3) . . ?
N1 P1 Co1 112.86(15) . . ?
C30 P1 Co1 114.65(19) . . ?
C24 P1 Co1 116.95(19) . . ?
N1 P2 C12 105.7(2) . . ?
N1 P2 C18 104.3(2) . . ?
C12 P2 C18 103.9(3) . . ?
N1 P2 Co2 115.12(16) . . ?
C12 P2 Co2 110.52(18) . . ?
C18 P2 Co2 116.2(2) . . ?
N2 P3 C47 106.5(3) . . ?
N2 P3 C53 103.4(3) . . ?
C47 P3 C53 104.3(3) . . ?
N2 P3 Co4 114.91(16) . . ?
C47 P3 Co4 108.73(19) . . ?
C53 P3 Co4 117.9(2) . . ?
N2 P4 C65 102.4(2) . . ?
N2 P4 C59 104.4(2) . . ?
C65 P4 C59 102.5(3) . . ?
N2 P4 Co6 113.01(16) . . ?
C65 P4 Co6 117.96(19) . . ?
C59 P4 Co6 114.84(17) . . ?
C3 N1 P1 118.4(3) . . ?
C3 N1 P2 123.1(3) . . ?
P1 N1 P2 117.5(2) . . ?
C38 N2 P3 122.6(4) . . ?
C38 N2 P4 119.0(4) . . ?
P3 N2 P4 117.9(2) . . ?
C73 C1 S1 115.6(4) . . ?
C73 C1 H1A 108.4 . . ?
S1 C1 H1A 108.4 . . ?
C73 C1 H1B 108.4 . . ?
S1 C1 H1B 108.4 . . ?
H1A C1 H1B 107.4 . . ?
C3 C2 S1 106.0(4) . . ?
C3 C2 H2A 110.5 . . ?
S1 C2 H2A 110.5 . . ?
C3 C2 H2B 110.5 . . ?
S1 C2 H2B 110.5 . . ?
H2A C2 H2B 108.7 . . ?
N1 C3 C2 114.2(4) . . ?
N1 C3 H3A 108.7 . . ?
C2 C3 H3A 108.7 . . ?
N1 C3 H3B 108.7 . . ?
C2 C3 H3B 108.7 . . ?
H3A C3 H3B 107.6 . . ?
O9 C4 Co2 176.3(6) . . ?
O8 C5 Co3 176.4(7) . . ?
O6 C6 Co3 179.4(8) . . ?
O10 C7 Co3 177.9(7) . . ?
O7 C8 Co2 178.4(7) . . ?
Cl1 C9 Co1 131.7(3) . . ?
Cl1 C9 Co2 134.8(3) . . ?
Co1 C9 Co2 81.9(2) . . ?
Cl1 C9 Co3 125.9(3) . . ?
Co1 C9 Co3 82.2(2) . . ?
Co2 C9 Co3 81.2(2) . . ?
O14 C10 Co1 179.7(7) . . ?
O17 C11 Co1 175.7(6) . . ?
C13 C12 C17 119.1(5) . . ?
C13 C12 P2 120.5(4) . . ?
C17 C12 P2 119.9(5) . . ?
C12 C13 C14 120.9(5) . . ?
C12 C13 H13 119.6 . . ?
C14 C13 H13 119.6 . . ?
C13 C14 C15 118.8(6) . . ?
C13 C14 H14 120.6 . . ?
C15 C14 H14 120.6 . . ?
C16 C15 C14 120.2(6) . . ?
C16 C15 H15 119.9 . . ?
C14 C15 H15 119.9 . . ?
C17 C16 C15 120.4(6) . . ?
C17 C16 H16 119.8 . . ?
C15 C16 H16 119.8 . . ?
C16 C17 C12 120.6(6) . . ?
C16 C17 H17 119.7 . . ?
C12 C17 H17 119.7 . . ?
C23 C18 C19 118.9(6) . . ?
C23 C18 P2 117.0(5) . . ?
C19 C18 P2 124.1(5) . . ?
C18 C19 C20 120.6(7) . . ?
C18 C19 H19 119.7 . . ?
C20 C19 H19 119.7 . . ?
C21 C20 C19 119.3(7) . . ?
C21 C20 H20 120.3 . . ?
C19 C20 H20 120.3 . . ?
C22 C21 C20 121.0(7) . . ?
C22 C21 H21 119.5 . . ?
C20 C21 H21 119.5 . . ?
C21 C22 C23 119.1(7) . . ?
C21 C22 H22 120.4 . . ?
C23 C22 H22 120.4 . . ?
C18 C23 C22 120.9(6) . . ?
C18 C23 H23 119.5 . . ?
C22 C23 H23 119.5 . . ?
C29 C24 C25 118.0(5) . . ?
C29 C24 P1 119.1(4) . . ?
C25 C24 P1 122.8(5) . . ?
C26 C25 C24 121.3(6) . . ?
C26 C25 H25 119.3 . . ?
C24 C25 H25 119.3 . . ?
C27 C26 C25 119.9(6) . . ?
C27 C26 H26 120.1 . . ?
C25 C26 H26 120.1 . . ?
C26 C27 C28 120.1(6) . . ?
C26 C27 H27 119.9 . . ?
C28 C27 H27 119.9 . . ?
C29 C28 C27 120.4(6) . . ?
C29 C28 H28 119.8 . . ?
C27 C28 H28 119.8 . . ?
C24 C29 C28 120.1(6) . . ?
C24 C29 H29 119.9 . . ?
C28 C29 H29 119.9 . . ?
C31 C30 C35 117.9(5) . . ?
C31 C30 P1 122.2(4) . . ?
C35 C30 P1 119.7(5) . . ?
C32 C31 C30 120.9(6) . . ?
C32 C31 H31 119.5 . . ?
C30 C31 H31 119.5 . . ?
C31 C32 C33 120.9(6) . . ?
C31 C32 H32 119.5 . . ?
C33 C32 H32 119.5 . . ?
C32 C33 C34 120.0(6) . . ?
C32 C33 H33 120.0 . . ?
C34 C33 H33 120.0 . . ?
C33 C34 C35 119.3(6) . . ?
C33 C34 H34 120.4 . . ?
C35 C34 H34 120.4 . . ?
C34 C35 C30 121.0(6) . . ?
C34 C35 H35 119.5 . . ?
C30 C35 H35 119.5 . . ?
C72 C36 S2 109.5(4) . . ?
C72 C36 H36A 109.8 . . ?
S2 C36 H36A 109.8 . . ?
C72 C36 H36B 109.8 . . ?
S2 C36 H36B 109.8 . . ?
H36A C36 H36B 108.2 . . ?
C38 C37 S2 112.0(4) . . ?
C38 C37 H37A 109.2 . . ?
S2 C37 H37A 109.2 . . ?
C38 C37 H37B 109.2 . . ?
S2 C37 H37B 109.2 . . ?
H37A C37 H37B 107.9 . . ?
N2 C38 C37 114.6(5) . . ?
N2 C38 H38A 108.6 . . ?
C37 C38 H38A 108.6 . . ?
N2 C38 H38B 108.6 . . ?
C37 C38 H38B 108.6 . . ?
H38A C38 H38B 107.6 . . ?
O2 C39 Co5 178.8(6) . . ?
O1 C40 Co5 177.8(7) . . ?
O3 C41 Co5 177.6(7) . . ?
Cl2 C42 Co6 133.7(3) . . ?
Cl2 C42 Co4 132.3(3) . . ?
Co6 C42 Co4 81.8(2) . . ?
Cl2 C42 Co5 126.0(3) . . ?
Co6 C42 Co5 82.4(2) . . ?
Co4 C42 Co5 81.8(2) . . ?
O4 C43 Co6 177.8(6) . . ?
O5 C44 Co6 175.8(6) . . ?
O12 C45 Co4 176.5(7) . . ?
O11 C46 Co4 178.7(9) . . ?
C52 C47 C48 118.6(6) . . ?
C52 C47 P3 121.9(5) . . ?
C48 C47 P3 118.8(5) . . ?
C49 C48 C47 119.6(8) . . ?
C49 C48 H48 120.2 . . ?
C47 C48 H48 120.2 . . ?
C50 C49 C48 121.3(8) . . ?
C50 C49 H49 119.3 . . ?
C48 C49 H49 119.3 . . ?
C49 C50 C51 119.9(7) . . ?
C49 C50 H50 120.1 . . ?
C51 C50 H50 120.1 . . ?
C50 C51 C52 119.9(8) . . ?
C50 C51 H51 120.1 . . ?
C52 C51 H51 120.1 . . ?
C47 C52 C51 120.7(7) . . ?
C47 C52 H52 119.6 . . ?
C51 C52 H52 119.6 . . ?
C58 C53 C54 118.2(6) . . ?
C58 C53 P3 119.4(5) . . ?
C54 C53 P3 122.4(5) . . ?
C55 C54 C53 120.1(7) . . ?
C55 C54 H54 120.0 . . ?
C53 C54 H54 120.0 . . ?
C56 C55 C54 120.3(8) . . ?
C56 C55 H55 119.9 . . ?
C54 C55 H55 119.9 . . ?
C55 C56 C57 119.8(7) . . ?
C55 C56 H56 120.1 . . ?
C57 C56 H56 120.1 . . ?
C58 C57 C56 119.9(8) . . ?
C58 C57 H57 120.1 . . ?
C56 C57 H57 120.1 . . ?
C57 C58 C53 121.7(7) . . ?
C57 C58 H58 119.1 . . ?
C53 C58 H58 119.1 . . ?
C60 C59 C64 119.7(5) . . ?
C60 C59 P4 122.1(5) . . ?
C64 C59 P4 118.0(5) . . ?
C59 C60 C61 120.3(7) . . ?
C59 C60 H60 119.9 . . ?
C61 C60 H60 119.9 . . ?
C62 C61 C60 119.6(7) . . ?
C62 C61 H61 120.2 . . ?
C60 C61 H61 120.2 . . ?
C61 C62 C63 120.8(6) . . ?
C61 C62 H62 119.6 . . ?
C63 C62 H62 119.6 . . ?
C62 C63 C64 120.0(7) . . ?
C62 C63 H63 120.0 . . ?
C64 C63 H63 120.0 . . ?
C63 C64 C59 119.6(7) . . ?
C63 C64 H64 120.2 . . ?
C59 C64 H64 120.2 . . ?
C70 C65 C66 117.8(5) . . ?
C70 C65 P4 119.2(4) . . ?
C66 C65 P4 122.8(4) . . ?
C67 C66 C65 121.0(6) . . ?
C67 C66 H66 119.5 . . ?
C65 C66 H66 119.5 . . ?
C68 C67 C66 120.6(6) . . ?
C68 C67 H67 119.7 . . ?
C66 C67 H67 119.7 . . ?
C69 C68 C67 119.2(6) . . ?
C69 C68 H68 120.4 . . ?
C67 C68 H68 120.4 . . ?
C68 C69 C70 120.8(6) . . ?
C68 C69 H69 119.6 . . ?
C70 C69 H69 119.6 . . ?
C65 C70 C69 120.6(6) . . ?
C65 C70 H70 119.7 . . ?
C69 C70 H70 119.7 . . ?
C73 C71 C72 123.0(5) 3_556 . ?
C73 C71 H71 118.5 3_556 . ?
C72 C71 H71 118.5 . . ?
C73 C72 C71 118.7(5) . . ?
C73 C72 C36 122.0(5) . . ?
C71 C72 C36 119.3(5) . . ?
C71 C73 C72 118.2(5) 3_556 . ?
C71 C73 C1 119.3(5) 3_556 . ?
C72 C73 C1 122.5(5) . . ?
C75 C74 H74A 109.5 . . ?
C75 C74 H74B 109.5 . . ?
H74A C74 H74B 109.5 . . ?
C75 C74 H74C 109.5 . . ?
H74A C74 H74C 109.5 . . ?
H74B C74 H74C 109.5 . . ?
C76 C75 C74 108.9(12) . . ?
C76 C75 H75A 109.9 . . ?
C74 C75 H75A 109.9 . . ?
C76 C75 H75B 109.9 . . ?
C74 C75 H75B 109.9 . . ?
H75A C75 H75B 108.3 . . ?
C77 C76 C75 118.7(14) . . ?
C77 C76 H76A 107.6 . . ?
C75 C76 H76A 107.6 . . ?
C77 C76 H76B 107.6 . . ?
C75 C76 H76B 107.6 . . ?
H76A C76 H76B 107.1 . . ?
C76 C77 C78 125.9(13) . . ?
C76 C77 H77A 105.8 . . ?
C78 C77 H77A 105.8 . . ?
C76 C77 H77B 105.8 . . ?
C78 C77 H77B 105.8 . . ?
H77A C77 H77B 106.2 . . ?
C79 C78 C77 119.0(15) . . ?
C79 C78 H78A 107.6 . . ?
C77 C78 H78A 107.6 . . ?
C79 C78 H78B 107.6 . . ?
C77 C78 H78B 107.6 . . ?
H78A C78 H78B 107.0 . . ?
C78 C79 H79A 109.5 . . ?
C78 C79 H79B 109.5 . . ?
H79A C79 H79B 109.5 . . ?
C78 C79 H79C 109.5 . . ?
H79A C79 H79C 109.5 . . ?
H79B C79 H79C 109.5 . . ?
Cl4 C80 Cl3 111.7(6) . . ?
Cl4 C80 H80A 109.3 . . ?
Cl3 C80 H80A 109.3 . . ?
Cl4 C80 H80B 109.3 . . ?
Cl3 C80 H80B 109.3 . . ?
H80A C80 H80B 107.9 . . ?
Cl6 C81 Cl5 112.4(4) . . ?
Cl6 C81 H81A 109.1 . . ?
Cl5 C81 H81A 109.1 . . ?
Cl6 C81 H81B 109.1 . . ?
Cl5 C81 H81B 109.1 . . ?
H81A C81 H81B 107.9 . . ?
Cl6 C82 Cl5 112.5(4) . . ?
Cl6 C82 H82A 109.1 . . ?
Cl5 C82 H82A 109.1 . . ?
Cl6 C82 H82B 109.1 . . ?
Cl5 C82 H82B 109.1 . . ?
H82A C82 H82B 107.8 . . ?

loop_
_geom_bond_atom_site_label_1
_geom_bond_atom_site_label_2
_geom_bond_distance
_geom_bond_site_symmetry_2
_geom_bond_publ_flag
Co1 C10 1.769(6) . ?
Co1 C11 1.818(7) . ?
Co1 C9 1.867(6) . ?
Co1 P1 2.1750(17) . ?
Co1 Co2 2.4583(12) . ?
Co1 Co3 2.4841(12) . ?
Co2 C8 1.780(7) . ?
Co2 C4 1.801(7) . ?
Co2 C9 1.885(5) . ?
Co2 P2 2.1942(16) . ?
Co2 Co3 2.4711(12) . ?
Co3 C7 1.787(7) . ?
Co3 C6 1.809(9) . ?
Co3 C5 1.827(9) . ?
Co3 C9 1.911(6) . ?
Co4 C46 1.747(9) . ?
Co4 C45 1.800(8) . ?
Co4 C42 1.867(6) . ?
Co4 P3 2.1829(16) . ?
Co4 Co6 2.4416(12) . ?
Co4 Co5 2.4718(11) . ?
Co5 C40 1.785(8) . ?
Co5 C39 1.791(7) . ?
Co5 C41 1.827(7) . ?
Co5 C42 1.907(5) . ?
Co5 Co6 2.4836(12) . ?
Co6 C43 1.782(6) . ?
Co6 C44 1.794(7) . ?
Co6 C42 1.864(6) . ?
Co6 P4 2.1792(15) . ?
Cl1 C9 1.737(6) . ?
Cl2 C42 1.752(6) . ?
Cl3 C80 1.729(11) . ?
Cl4 C80 1.733(11) . ?
Cl5 C82 1.7196(11) . ?
Cl5 C81 1.7200(11) . ?
Cl6 C82 1.7196(11) . ?
Cl6 C81 1.7199(11) . ?
S1 C2 1.814(5) . ?
S1 C1 1.818(6) . ?
S2 C37 1.811(6) . ?
S2 C36 1.816(6) . ?
P1 N1 1.703(4) . ?
P1 C30 1.818(6) . ?
P1 C24 1.831(6) . ?
P2 N1 1.706(4) . ?
P2 C12 1.824(6) . ?
P2 C18 1.827(6) . ?
P3 N2 1.701(5) . ?
P3 C47 1.824(6) . ?
P3 C53 1.831(6) . ?
P4 N2 1.703(4) . ?
P4 C65 1.822(6) . ?
P4 C59 1.830(6) . ?
O1 C40 1.139(8) . ?
O2 C39 1.126(7) . ?
O3 C41 1.129(7) . ?
O4 C43 1.128(7) . ?
O5 C44 1.145(7) . ?
O6 C6 1.124(9) . ?
O7 C8 1.127(7) . ?
O8 C5 1.131(9) . ?
O9 C4 1.134(7) . ?
O10 C7 1.136(8) . ?
O11 C46 1.153(9) . ?
O12 C45 1.150(9) . ?
O14 C10 1.143(7) . ?
O17 C11 1.123(7) . ?
N1 C3 1.497(7) . ?
N2 C38 1.488(7) . ?
C1 C73 1.513(8) . ?
C1 H1A 0.9900 . ?
C1 H1B 0.9900 . ?
C2 C3 1.525(8) . ?
C2 H2A 0.9900 . ?
C2 H2B 0.9900 . ?
C3 H3A 0.9900 . ?
C3 H3B 0.9900 . ?
C12 C13 1.379(8) . ?
C12 C17 1.398(8) . ?
C13 C14 1.400(8) . ?
C13 H13 0.9500 . ?
C14 C15 1.402(9) . ?
C14 H14 0.9500 . ?
C15 C16 1.377(10) . ?
C15 H15 0.9500 . ?
C16 C17 1.376(9) . ?
C16 H16 0.9500 . ?
C17 H17 0.9500 . ?
C18 C23 1.377(9) . ?
C18 C19 1.389(8) . ?
C19 C20 1.389(10) . ?
C19 H19 0.9500 . ?
C20 C21 1.373(11) . ?
C20 H20 0.9500 . ?
C21 C22 1.378(11) . ?
C21 H21 0.9500 . ?
C22 C23 1.389(9) . ?
C22 H22 0.9500 . ?
C23 H23 0.9500 . ?
C24 C29 1.382(8) . ?
C24 C25 1.395(8) . ?
C25 C26 1.387(9) . ?
C25 H25 0.9500 . ?
C26 C27 1.347(10) . ?
C26 H26 0.9500 . ?
C27 C28 1.386(10) . ?
C27 H27 0.9500 . ?
C28 C29 1.387(9) . ?
C28 H28 0.9500 . ?
C29 H29 0.9500 . ?
C30 C31 1.398(8) . ?
C30 C35 1.403(8) . ?
C31 C32 1.371(9) . ?
C31 H31 0.9500 . ?
C32 C33 1.379(10) . ?
C32 H32 0.9500 . ?
C33 C34 1.387(11) . ?
C33 H33 0.9500 . ?
C34 C35 1.399(9) . ?
C34 H34 0.9500 . ?
C35 H35 0.9500 . ?
C36 C72 1.506(7) . ?
C36 H36A 0.9900 . ?
C36 H36B 0.9900 . ?
C37 C38 1.524(8) . ?
C37 H37A 0.9900 . ?
C37 H37B 0.9900 . ?
C38 H38A 0.9900 . ?
C38 H38B 0.9900 . ?
C47 C52 1.374(9) . ?
C47 C48 1.400(9) . ?
C48 C49 1.379(11) . ?
C48 H48 0.9500 . ?
C49 C50 1.361(13) . ?
C49 H49 0.9500 . ?
C50 C51 1.364(12) . ?
C50 H50 0.9500 . ?
C51 C52 1.397(9) . ?
C51 H51 0.9500 . ?
C52 H52 0.9500 . ?
C53 C58 1.371(9) . ?
C53 C54 1.408(9) . ?
C54 C55 1.382(11) . ?
C54 H54 0.9500 . ?
C55 C56 1.374(13) . ?
C55 H55 0.9500 . ?
C56 C57 1.383(12) . ?
C56 H56 0.9500 . ?
C57 C58 1.372(10) . ?
C57 H57 0.9500 . ?
C58 H58 0.9500 . ?
C59 C60 1.385(9) . ?
C59 C64 1.396(8) . ?
C60 C61 1.390(9) . ?
C60 H60 0.9500 . ?
C61 C62 1.373(12) . ?
C61 H61 0.9500 . ?
C62 C63 1.382(12) . ?
C62 H62 0.9500 . ?
C63 C64 1.386(9) . ?
C63 H63 0.9500 . ?
C64 H64 0.9500 . ?
C65 C70 1.373(8) . ?
C65 C66 1.390(8) . ?
C66 C67 1.382(9) . ?
C66 H66 0.9500 . ?
C67 C68 1.368(9) . ?
C67 H67 0.9500 . ?
C68 C69 1.361(9) . ?
C68 H68 0.9500 . ?
C69 C70 1.397(9) . ?
C69 H69 0.9500 . ?
C70 H70 0.9500 . ?
C71 C73 1.392(7) 3_556 ?
C71 C72 1.395(8) . ?
C71 H71 0.9500 . ?
C72 C73 1.397(7) . ?
C73 C71 1.392(7) 3_556 ?
C74 C75 1.56(2) . ?
C74 H74A 0.9800 . ?
C74 H74B 0.9800 . ?
C74 H74C 0.9800 . ?
C75 C76 1.52(2) . ?
C75 H75A 0.9899 . ?
C75 H75B 0.9901 . ?
C76 C77 1.31(2) . ?
C76 H76A 0.9900 . ?
C76 H76B 0.9900 . ?
C77 C78 1.52(2) . ?
C77 H77A 0.9900 . ?
C77 H77B 0.9900 . ?
C78 C79 1.51(2) . ?
C78 H78A 0.9900 . ?
C78 H78B 0.9900 . ?
C79 H79A 0.9800 . ?
C79 H79B 0.9800 . ?
C79 H79C 0.9800 . ?
C80 H80A 0.9900 . ?
C80 H80B 0.9900 . ?
C81 H81A 0.9900 . ?
C81 H81B 0.9900 . ?
C82 H82A 0.9900 . ?
C82 H82B 0.9900 . ?
